data_7128541
loop_
_publ_author_name
'Zhou, Xun-Hui'
'Zeng, Ying'
'Tang, Shao-Bin'
'Yu, Zi-Ru'
'Cao, Li-Ming'
'Du, Zi-Yi'
'He, Chun-Ting'

_publ_section_title
;
 Solid solutions of flexible host-guest supramolecules for tuning
 molecular motion and phase transitions.
;
_journal_issue 59
_journal_name_full 'Chemical communications (Cambridge, England)'
_journal_page_first 7292
_journal_page_last 7295
_journal_paper_doi 10.1039/d1cc02061g
_journal_volume 57
_journal_year 2021
_chemical_formula_sum 'C14 H31 Br2 Cr N O9'
_chemical_formula_weight 569.22
_space_group_crystal_system triclinic
_space_group_IT_number 2
_space_group_name_Hall '-P 1'
_space_group_name_H-M_alt 'P -1'
_atom_sites_solution_hydrogens mixed
_audit_creation_method SHELXL-2014
_audit_update_record
;
2021-04-18 deposited with the CCDC.	2021-06-23 downloaded from the CCDC.
;
_cell_angle_alpha 107.718(2)
_cell_angle_beta 100.411(2)
_cell_angle_gamma 98.142(2)
_cell_formula_units_Z 2
_cell_length_a 8.7327(3)
_cell_length_b 11.6396(4)
_cell_length_c 12.0019(4)
_cell_measurement_reflns_used 9958
_cell_measurement_temperature 150(2)
_cell_measurement_theta_max 26.38
_cell_measurement_theta_min 2.43
_cell_volume 1117.48(7)
_computing_cell_refinement 'Bruker SMART'
_computing_data_collection 'Bruker SMART'
_computing_data_reduction 'Bruker SAINT'
_computing_molecular_graphics 'Bruker SHELXTL'
_computing_publication_material 'Bruker SHELXTL'
_computing_structure_refinement 'SHELXL-2014 (Sheldrick, 2014)'
_computing_structure_solution 'Bruker SHELXTL'
_diffrn_ambient_temperature 150(2)
_diffrn_measured_fraction_theta_full 0.999
_diffrn_measured_fraction_theta_max 0.999
_diffrn_measurement_device_type 'CCD area detector'
_diffrn_measurement_method 'phi and omega scans'
_diffrn_radiation_type MoK\a
_diffrn_radiation_wavelength 0.71073
_diffrn_reflns_av_R_equivalents 0.0321
_diffrn_reflns_av_unetI/netI 0.0187
_diffrn_reflns_Laue_measured_fraction_full 0.999
_diffrn_reflns_Laue_measured_fraction_max 0.999
_diffrn_reflns_limit_h_max 10
_diffrn_reflns_limit_h_min -10
_diffrn_reflns_limit_k_max 14
_diffrn_reflns_limit_k_min -14
_diffrn_reflns_limit_l_max 14
_diffrn_reflns_limit_l_min -14
_diffrn_reflns_number 28058
_diffrn_reflns_point_group_measured_fraction_full 0.999
_diffrn_reflns_point_group_measured_fraction_max 0.999
_diffrn_reflns_theta_full 25.242
_diffrn_reflns_theta_max 26.000
_diffrn_reflns_theta_min 2.135
_exptl_absorpt_coefficient_mu 4.129
_exptl_absorpt_correction_type none
_exptl_crystal_colour red
_exptl_crystal_density_diffrn 1.692
_exptl_crystal_description column
_exptl_crystal_F_000 576
_refine_diff_density_max 0.229
_refine_diff_density_min -0.364
_refine_diff_density_rms 0.047
_refine_ls_extinction_coef 0.0013(5)
_refine_ls_extinction_expression Fc^*^=kFc[1+0.001xFc^2^\l^3^/sin(2\q)]^-1/4^
_refine_ls_extinction_method SHELXL
_refine_ls_goodness_of_fit_ref 1.029
_refine_ls_hydrogen_treatment mixed
_refine_ls_matrix_type full
_refine_ls_number_parameters 254
_refine_ls_number_reflns 4397
_refine_ls_number_restraints 6
_refine_ls_restrained_S_all 1.028
_refine_ls_R_factor_all 0.0261
_refine_ls_R_factor_gt 0.0210
_refine_ls_shift/su_max 0.002
_refine_ls_shift/su_mean 0.000
_refine_ls_structure_factor_coef Fsqd
_refine_ls_weighting_details 'w=1/[\s^2^(Fo^2^)+(0.0286P)^2^+0.2551P] where P=(Fo^2^+2Fc^2^)/3'
_refine_ls_weighting_scheme calc
_refine_ls_wR_factor_gt 0.0522
_refine_ls_wR_factor_ref 0.0538
_reflns_Friedel_coverage 0.000
_reflns_number_gt 3886
_reflns_number_total 4397
_reflns_threshold_expression 'I > 2\s(I)'
_cod_data_source_file d1cc02061g2.cif
_cod_data_source_block 2_CCDC1
_cod_depositor_comments 'Adding full bibliography for 7128538--7128541.cif.'
_cod_database_code 7128541
_shelx_space_group_comment
; 
The symmetry employed for this shelxl refinement is uniquely defined 
by the following loop, which should always be used as a source of 
symmetry information in preference to the above space-group names. 
They are only intended as comments. 
;
_shelxl_version_number 2014-3

loop_
_space_group_symop_operation_xyz
'x, y, z'
'-x, -y, -z'

loop_
_atom_site_label
_atom_site_type_symbol
_atom_site_fract_x
_atom_site_fract_y
_atom_site_fract_z
_atom_site_U_iso_or_equiv
_atom_site_adp_type
_atom_site_occupancy
_atom_site_site_symmetry_order
_atom_site_calc_flag
_atom_site_refinement_flags_posn
_atom_site_refinement_flags_adp
_atom_site_refinement_flags_occupancy
_atom_site_disorder_assembly
_atom_site_disorder_group
Cr1 Cr 1.06717(4) 0.84767(3) 0.66893(3) 0.03396(9) Uani 1 1 d . . . . .
Br1 Br 1.01562(3) 0.86085(2) 0.85715(2) 0.04769(8) Uani 1 1 d . . . . .
Br2 Br 0.55124(2) 0.85939(2) 0.55157(2) 0.03756(7) Uani 1 1 d . . . . .
N1 N 0.54557(19) 0.69107(15) 0.27407(15) 0.0329(3) Uani 1 1 d D . . . .
H1C H 0.568(3) 0.6344(15) 0.2147(15) 0.049 Uiso 1 1 d D U . . .
H1D H 0.479(2) 0.6530(18) 0.3070(18) 0.049 Uiso 1 1 d D U . . .
H1E H 0.491(2) 0.7377(17) 0.2426(18) 0.049 Uiso 1 1 d D U . . .
C1 C 0.7507(3) 0.4515(2) 0.0941(2) 0.0481(5) Uani 1 1 d . . . . .
H1A H 0.8533 0.4371 0.0746 0.058 Uiso 1 1 calc R U . . .
H1B H 0.6635 0.3984 0.0246 0.058 Uiso 1 1 calc R U . . .
C2 C 0.7352(3) 0.4194(2) 0.2041(2) 0.0469(5) Uani 1 1 d . . . . .
H2A H 0.7464 0.3332 0.1917 0.056 Uiso 1 1 calc R U . . .
H2B H 0.8196 0.4745 0.2745 0.056 Uiso 1 1 calc R U . . .
C3 C 0.5585(3) 0.4066(2) 0.3291(2) 0.0458(5) Uani 1 1 d . . . . .
H3A H 0.6260 0.4721 0.4025 0.055 Uiso 1 1 calc R U . . .
H3B H 0.5881 0.3272 0.3272 0.055 Uiso 1 1 calc R U . . .
C4 C 0.3876(3) 0.39942(19) 0.3312(2) 0.0456(5) Uani 1 1 d . . . . .
H4A H 0.3200 0.3398 0.2543 0.055 Uiso 1 1 calc R U . . .
H4B H 0.3657 0.3704 0.3974 0.055 Uiso 1 1 calc R U . . .
C5 C 0.1838(2) 0.51329(19) 0.3362(2) 0.0410(5) Uani 1 1 d . . . . .
H5A H 0.1460 0.4779 0.3941 0.049 Uiso 1 1 calc R U . . .
H5B H 0.1248 0.4601 0.2537 0.049 Uiso 1 1 calc R U . . .
C6 C 0.1550(2) 0.64133(19) 0.36020(19) 0.0400(5) Uani 1 1 d . . . . .
H6A H 0.0418 0.6412 0.3609 0.048 Uiso 1 1 calc R U . . .
H6B H 0.2214 0.6962 0.4398 0.048 Uiso 1 1 calc R U . . .
C7 C 0.1745(2) 0.80846(18) 0.2898(2) 0.0421(5) Uani 1 1 d . . . . .
H7A H 0.2470 0.8632 0.3671 0.050 Uiso 1 1 calc R U . . .
H7B H 0.0637 0.8131 0.2954 0.050 Uiso 1 1 calc R U . . .
C8 C 0.2107(3) 0.8493(2) 0.1893(2) 0.0443(5) Uani 1 1 d . . . . .
H8A H 0.1429 0.7915 0.1114 0.053 Uiso 1 1 calc R U . . .
H8B H 0.1882 0.9324 0.1998 0.053 Uiso 1 1 calc R U . . .
C9 C 0.4233(3) 0.9036(2) 0.1053(2) 0.0491(5) Uani 1 1 d . . . . .
H9A H 0.4153 0.9913 0.1282 0.059 Uiso 1 1 calc R U . . .
H9B H 0.3535 0.8589 0.0240 0.059 Uiso 1 1 calc R U . . .
C10 C 0.5915(3) 0.8931(2) 0.1044(2) 0.0481(5) Uani 1 1 d . . . . .
H10A H 0.6292 0.9321 0.0488 0.058 Uiso 1 1 calc R U . . .
H10B H 0.6608 0.9363 0.1861 0.058 Uiso 1 1 calc R U . . .
C11 C 0.7514(3) 0.7486(2) 0.0462(2) 0.0494(5) Uani 1 1 d . . . . .
H11A H 0.8355 0.7969 0.1196 0.059 Uiso 1 1 calc R U . . .
H11B H 0.7720 0.7775 -0.0203 0.059 Uiso 1 1 calc R U . . .
C12 C 0.7544(3) 0.6147(2) 0.0146(2) 0.0499(5) Uani 1 1 d . . . . .
H12A H 0.6640 0.5658 -0.0542 0.060 Uiso 1 1 calc R U . . .
H12B H 0.8545 0.5998 -0.0093 0.060 Uiso 1 1 calc R U . . .
C13 C 0.6993(2) 0.76518(18) 0.35722(18) 0.0368(4) Uani 1 1 d . . . . .
H13A H 0.7747 0.7828 0.3091 0.044 Uiso 1 1 calc R U . . .
H13B H 0.7447 0.7158 0.4038 0.044 Uiso 1 1 calc R U . . .
C14 C 0.6840(2) 0.88530(18) 0.44358(18) 0.0366(4) Uani 1 1 d . . . . .
H14A H 0.6371 0.9345 0.3974 0.044 Uiso 1 1 calc R U . . .
H14B H 0.7912 0.9329 0.4917 0.044 Uiso 1 1 calc R U . . .
O1 O 0.58309(16) 0.43367(12) 0.22470(13) 0.0390(3) Uani 1 1 d . . . . .
O2 O 0.35088(16) 0.51857(12) 0.34861(13) 0.0378(3) Uani 1 1 d . . . . .
O3 O 0.19473(16) 0.68502(12) 0.26791(13) 0.0383(3) Uani 1 1 d . . . . .
O4 O 0.37421(17) 0.85192(13) 0.18967(13) 0.0408(3) Uani 1 1 d . . . . .
O5 O 0.59951(17) 0.76613(13) 0.06626(13) 0.0422(3) Uani 1 1 d . . . . .
O6 O 0.74350(17) 0.57772(13) 0.11613(13) 0.0428(3) Uani 1 1 d . . . . .
O7 O 1.24926(18) 0.83495(14) 0.67719(15) 0.0475(4) Uani 1 1 d . . . . .
O8 O 0.94605(18) 0.72878(14) 0.56957(13) 0.0474(4) Uani 1 1 d . . . . .
O9 O 1.03995(19) 0.97339(14) 0.64701(15) 0.0486(4) Uani 1 1 d . . . . .

loop_
_atom_site_aniso_label
_atom_site_aniso_U_11
_atom_site_aniso_U_22
_atom_site_aniso_U_33
_atom_site_aniso_U_23
_atom_site_aniso_U_13
_atom_site_aniso_U_12
Cr1 0.03309(17) 0.03475(16) 0.03580(18) 0.01367(13) 0.00923(13) 0.00745(12)
Br1 0.04872(14) 0.05710(14) 0.03686(12) 0.01589(10) 0.01369(9) 0.00545(10)
Br2 0.04316(12) 0.03500(11) 0.03579(11) 0.01197(8) 0.01239(8) 0.00839(8)
N1 0.0332(8) 0.0323(8) 0.0338(9) 0.0108(7) 0.0089(7) 0.0077(6)
C1 0.0405(12) 0.0484(12) 0.0510(13) 0.0057(10) 0.0171(10) 0.0125(9)
C2 0.0379(11) 0.0457(12) 0.0565(14) 0.0131(10) 0.0110(10) 0.0168(9)
C3 0.0547(13) 0.0454(12) 0.0465(13) 0.0236(10) 0.0128(10) 0.0208(10)
C4 0.0567(13) 0.0374(11) 0.0522(13) 0.0221(10) 0.0211(11) 0.0141(10)
C5 0.0356(11) 0.0400(11) 0.0475(12) 0.0164(9) 0.0120(9) 0.0023(8)
C6 0.0340(10) 0.0422(11) 0.0434(12) 0.0118(9) 0.0143(9) 0.0061(8)
C7 0.0370(11) 0.0379(11) 0.0505(13) 0.0115(9) 0.0091(9) 0.0146(9)
C8 0.0395(11) 0.0419(11) 0.0514(13) 0.0172(10) 0.0035(9) 0.0143(9)
C9 0.0584(14) 0.0436(12) 0.0506(13) 0.0265(10) 0.0079(11) 0.0108(10)
C10 0.0522(13) 0.0424(12) 0.0490(13) 0.0221(10) 0.0075(10) -0.0014(10)
C11 0.0417(12) 0.0661(15) 0.0432(13) 0.0247(11) 0.0145(10) 0.0004(10)
C12 0.0439(12) 0.0672(15) 0.0402(12) 0.0161(11) 0.0180(10) 0.0115(11)
C13 0.0298(9) 0.0408(10) 0.0365(11) 0.0097(9) 0.0054(8) 0.0076(8)
C14 0.0352(10) 0.0388(10) 0.0348(10) 0.0122(8) 0.0099(8) 0.0035(8)
O1 0.0361(7) 0.0424(8) 0.0410(8) 0.0153(6) 0.0094(6) 0.0135(6)
O2 0.0372(7) 0.0326(7) 0.0461(8) 0.0157(6) 0.0118(6) 0.0080(6)
O3 0.0388(7) 0.0335(7) 0.0434(8) 0.0117(6) 0.0124(6) 0.0100(6)
O4 0.0404(8) 0.0406(8) 0.0451(8) 0.0209(6) 0.0062(6) 0.0108(6)
O5 0.0385(8) 0.0449(8) 0.0405(8) 0.0148(7) 0.0084(6) 0.0008(6)
O6 0.0441(8) 0.0463(8) 0.0371(8) 0.0102(6) 0.0138(6) 0.0095(6)
O7 0.0395(8) 0.0495(9) 0.0569(10) 0.0177(7) 0.0164(7) 0.0145(7)
O8 0.0496(9) 0.0468(8) 0.0391(8) 0.0126(7) 0.0062(7) -0.0010(7)
O9 0.0509(9) 0.0456(8) 0.0578(10) 0.0262(7) 0.0153(8) 0.0147(7)

loop_
_atom_type_symbol
_atom_type_description
_atom_type_scat_dispersion_real
_atom_type_scat_dispersion_imag
_atom_type_scat_source
C C 0.0033 0.0016 'International Tables Vol C Tables 4.2.6.8 and 6.1.1.4'
H H 0.0000 0.0000 'International Tables Vol C Tables 4.2.6.8 and 6.1.1.4'
N N 0.0061 0.0033 'International Tables Vol C Tables 4.2.6.8 and 6.1.1.4'
O O 0.0106 0.0060 'International Tables Vol C Tables 4.2.6.8 and 6.1.1.4'
Cr Cr 0.3209 0.6236 'International Tables Vol C Tables 4.2.6.8 and 6.1.1.4'
Br Br -0.2901 2.4595 'International Tables Vol C Tables 4.2.6.8 and 6.1.1.4'

loop_
_geom_angle_atom_site_label_1
_geom_angle_atom_site_label_2
_geom_angle_atom_site_label_3
_geom_angle
_geom_angle_site_symmetry_1
_geom_angle_site_symmetry_3
_geom_angle_publ_flag
O9 Cr1 O7 111.18(8) . . ?
O9 Cr1 O8 112.05(8) . . ?
O7 Cr1 O8 111.75(8) . . ?
O9 Cr1 Br1 106.70(6) . . ?
O7 Cr1 Br1 107.01(6) . . ?
O8 Cr1 Br1 107.82(6) . . ?
O6 C1 C2 109.25(17) . . ?
O1 C2 C1 108.14(17) . . ?
O1 C3 C4 108.78(17) . . ?
O2 C4 C3 109.48(17) . . ?
O2 C5 C6 108.54(16) . . ?
O3 C6 C5 108.73(16) . . ?
O3 C7 C8 109.06(17) . . ?
O4 C8 C7 108.79(17) . . ?
O4 C9 C10 108.81(17) . . ?
O5 C10 C9 109.12(17) . . ?
O5 C11 C12 109.04(17) . . ?
O6 C12 C11 109.34(18) . . ?
N1 C13 C14 113.38(16) . . ?
C13 C14 Br2 111.85(14) . . ?
C2 O1 C3 112.07(16) . . ?
C4 O2 C5 111.49(15) . . ?
C7 O3 C6 110.52(15) . . ?
C9 O4 C8 112.41(16) . . ?
C11 O5 C10 112.08(16) . . ?
C12 O6 C1 112.63(16) . . ?

loop_
_geom_bond_atom_site_label_1
_geom_bond_atom_site_label_2
_geom_bond_distance
_geom_bond_site_symmetry_2
_geom_bond_publ_flag
Cr1 O9 1.6054(14) . ?
Cr1 O7 1.6059(15) . ?
Cr1 O8 1.6066(15) . ?
Cr1 Br1 2.3464(4) . ?
Br2 C14 1.9487(19) . ?
N1 C13 1.485(2) . ?
C1 O6 1.425(3) . ?
C1 C2 1.500(3) . ?
C2 O1 1.417(2) . ?
C3 O1 1.426(3) . ?
C3 C4 1.488(3) . ?
C4 O2 1.430(2) . ?
C5 O2 1.430(2) . ?
C5 C6 1.496(3) . ?
C6 O3 1.427(2) . ?
C7 O3 1.422(2) . ?
C7 C8 1.492(3) . ?
C8 O4 1.423(3) . ?
C9 O4 1.423(3) . ?
C9 C10 1.492(3) . ?
C10 O5 1.424(3) . ?
C11 O5 1.422(3) . ?
C11 C12 1.492(3) . ?
C12 O6 1.424(3) . ?
C13 C14 1.506(3) . ?
